data_7057087
loop_
_publ_author_name
'Maurya, Mannar R.'
'Mengesha, Bekele'
'Uprety, Bhawna'
'Jangra, Nancy'
'Tomar, Reshu'
'Avecilla, Fernando'

_publ_section_title
;
 Oxygen atom transfer between DMSO and benzoin catalyzed by
 cis-dioxidomolybdenum(vi) complexes of tetradentate Mannich bases
;
_journal_issue 8
_journal_name_full 'New Journal of Chemistry'
_journal_page_first 6225
_journal_paper_doi 10.1039/C7NJ03551A
_journal_volume 42
_journal_year 2018
_chemical_formula_moiety 'C32 H50 Mo N2 O4'
_chemical_formula_sum 'C32 H50 Mo N2 O4'
_chemical_formula_weight 622.68
_space_group_IT_number 147
_space_group_name_Hall '-P 3'
_space_group_name_H-M_alt 'P -3'
_symmetry_cell_setting trigonal
_symmetry_space_group_name_Hall '-P 3'
_symmetry_space_group_name_H-M 'P -3'
_atom_sites_solution_hydrogens geom
_atom_sites_solution_primary direct
_atom_sites_solution_secondary difmap
_audit_creation_method SHELXL-97
_audit_update_record
;
2018-02-16 deposited with the CCDC.
2018-02-26 downloaded from the CCDC.
;
_cell_angle_alpha 90.00
_cell_angle_beta 90.00
_cell_angle_gamma 120.00
_cell_formula_units_Z 6
_cell_length_a 19.0694(6)
_cell_length_b 19.0694(6)
_cell_length_c 17.1332(6)
_cell_measurement_reflns_used 78634
_cell_measurement_temperature 293(2)
_cell_measurement_theta_max 46.733
_cell_measurement_theta_min 4.889
_cell_volume 5395.6(3)
_computing_cell_refinement 'SAINT V7.68A (Bruker: Madison, 2009 ) in Apex2 suite'
_computing_data_collection 'Apex2, Bruker Instrument Service v2010, 1-2'
_computing_data_reduction 'SAINT and XPREP Version 2008/2 (Sheldrick, Bruker AXS Inc.)'
_computing_molecular_graphics 'Bruker SHELXTL'
_computing_publication_material 'Bruker SHELXTL'
_computing_structure_refinement 'XL V2015/4 (G. M. Sheldrick, Acta Cryst. (2015). C71, 3--8)'
_computing_structure_solution 'XS V2015/1 (G. M. Sheldrick, Acta Cryst. (2015). C71, 3--8)'
_diffrn_ambient_temperature 293(2)
_diffrn_measured_fraction_theta_full 0.998
_diffrn_measured_fraction_theta_max 0.998
_diffrn_measurement_device_type 'CCD area detector'
_diffrn_measurement_method 'phi and omega scans'
_diffrn_radiation_monochromator graphite
_diffrn_radiation_source 'fine-focus sealed tube'
_diffrn_radiation_type MoK\a
_diffrn_radiation_wavelength 0.71073
_diffrn_reflns_av_R_equivalents 0.0453
_diffrn_reflns_av_unetI/netI 0.0416
_diffrn_reflns_limit_h_max 17
_diffrn_reflns_limit_h_min -25
_diffrn_reflns_limit_k_max 25
_diffrn_reflns_limit_k_min -24
_diffrn_reflns_limit_l_max 22
_diffrn_reflns_limit_l_min -22
_diffrn_reflns_number 77886
_diffrn_reflns_theta_full 28.28
_diffrn_reflns_theta_max 28.28
_diffrn_reflns_theta_min 2.68
_exptl_absorpt_coefficient_mu 0.397
_exptl_absorpt_correction_T_max 0.9614
_exptl_absorpt_correction_T_min 0.8902
_exptl_absorpt_correction_type multi-scan
_exptl_absorpt_process_details SADABS
_exptl_crystal_colour yellow
_exptl_crystal_density_diffrn 1.150
_exptl_crystal_density_method 'not measured'
_exptl_crystal_description block
_exptl_crystal_F_000 1980
_exptl_crystal_size_max 0.30
_exptl_crystal_size_mid 0.20
_exptl_crystal_size_min 0.10
_refine_diff_density_max 1.369
_refine_diff_density_min -0.524
_refine_diff_density_rms 0.111
_refine_ls_extinction_method none
_refine_ls_goodness_of_fit_ref 1.031
_refine_ls_hydrogen_treatment noref
_refine_ls_matrix_type full
_refine_ls_number_parameters 426
_refine_ls_number_reflns 8930
_refine_ls_number_restraints 243
_refine_ls_restrained_S_all 1.038
_refine_ls_R_factor_all 0.0891
_refine_ls_R_factor_gt 0.0521
_refine_ls_shift/su_max 0.010
_refine_ls_shift/su_mean 0.000
_refine_ls_structure_factor_coef Fsqd
_refine_ls_weighting_details 'calc w=1/[\s^2^(Fo^2^)+(0.1080P)^2^+2.3940P] where P=(Fo^2^+2Fc^2^)/3'
_refine_ls_weighting_scheme calc
_refine_ls_wR_factor_gt 0.1537
_refine_ls_wR_factor_ref 0.1827
_reflns_number_gt 5936
_reflns_number_total 8930
_reflns_threshold_expression >2sigma(I)
_cod_data_source_file c7nj03551a2.cif
_cod_data_source_block compound1
_cod_depositor_comments
;
The following automatic conversions were performed:

'_symmetry_cell_setting' value 'Trigonal' changed to 'trigonal'
according to
/home/data/users/saulius/crontab/automatic-downloads/rss-feeds/RSC/lib/dictionaries/cif_core.dic
dictionary named 'cif_core.dic' version 2.4.2 from 2011-04-26.

Automatic conversion script
Id: cif_fix_values 4973 2017-02-22 13:04:09Z antanas 

 Adding full bibliography for 7057087--7057090.cif.
;
_cod_original_sg_symbol_Hall -P3
_cod_original_sg_symbol_H-M P-3
_cod_database_code 7057087

loop_
_symmetry_equiv_pos_as_xyz
'x, y, z'
'-y, x-y, z'
'-x+y, -x, z'
'-x, -y, -z'
'y, -x+y, -z'
'x-y, x, -z'

loop_
_atom_site_label
_atom_site_type_symbol
_atom_site_fract_x
_atom_site_fract_y
_atom_site_fract_z
_atom_site_U_iso_or_equiv
_atom_site_adp_type
_atom_site_occupancy
_atom_site_symmetry_multiplicity
_atom_site_calc_flag
_atom_site_refinement_flags
_atom_site_disorder_assembly
_atom_site_disorder_group
Mo1 Mo 0.389649(17) 0.174742(16) 0.514903(16) 0.04094(13) Uani 1 1 d . . .
O1 O 0.29662(15) 0.08896(14) 0.51715(14) 0.0539(6) Uani 1 1 d . . .
N1 N 0.48958(18) 0.31200(17) 0.50453(18) 0.0517(7) Uani 1 1 d . . .
H1 H 0.5230 0.3156 0.4619 0.062 Uiso 1 1 d R . .
C1 C 0.4531(3) 0.3636(2) 0.4928(2) 0.0601(10) Uani 1 1 d . . .
H1A H 0.4947 0.4178 0.4781 0.072 Uiso 1 1 calc R . .
H1B H 0.4284 0.3671 0.5410 0.072 Uiso 1 1 calc R . .
O2 O 0.45889(15) 0.15199(15) 0.55228(14) 0.0538(6) Uani 1 1 d . . .
N2 N 0.33166(19) 0.24252(18) 0.45018(17) 0.0505(7) Uani 1 1 d . . .
H2 H 0.2886 0.2387 0.4811 0.061 Uiso 1 1 d R . .
C2 C 0.3902(3) 0.3279(2) 0.4297(2) 0.0592(10) Uani 1 1 d . . .
H2A H 0.3623 0.3585 0.4250 0.071 Uiso 1 1 calc R . .
H2B H 0.4158 0.3301 0.3801 0.071 Uiso 1 1 calc R . .
O3 O 0.41950(16) 0.17067(15) 0.40751(13) 0.0527(6) Uani 1 1 d . . .
C3 C 0.2840(2) 0.1952(3) 0.3806(2) 0.0589(10) Uani 1 1 d . . .
H3A H 0.2531 0.2190 0.3605 0.071 Uiso 1 1 calc R . .
H3B H 0.2460 0.1401 0.3966 0.071 Uiso 1 1 calc R . .
O4 O 0.37504(14) 0.22360(14) 0.60795(13) 0.0476(6) Uani 1 1 d . . .
C4 C 0.3376(2) 0.1935(2) 0.3166(2) 0.0486(8) Uani 1 1 d . . .
C5 C 0.3207(2) 0.2028(2) 0.2392(2) 0.0553(9) Uani 1 1 d . . .
H5 H 0.2791 0.2134 0.2285 0.066 Uiso 1 1 calc R . .
C6 C 0.3650(2) 0.1964(2) 0.1777(2) 0.0548(9) Uani 1 1 d . A .
C7 C 0.4271(2) 0.1809(2) 0.1969(2) 0.0539(9) Uani 1 1 d . . .
H7 H 0.4571 0.1764 0.1563 0.065 Uiso 1 1 calc R . .
C8 C 0.4468(2) 0.17197(19) 0.27199(19) 0.0435(7) Uani 1 1 d . . .
C9 C 0.4006(2) 0.17886(19) 0.3327(2) 0.0428(8) Uani 1 1 d . . .
C10 C 0.5124(2) 0.1492(2) 0.2892(2) 0.0486(8) Uani 1 1 d . . .
C11 C 0.5589(4) 0.1524(4) 0.2141(3) 0.104(2) Uani 1 1 d . . .
H11A H 0.6033 0.1443 0.2273 0.155 Uiso 1 1 calc R . .
H11B H 0.5793 0.2043 0.1896 0.155 Uiso 1 1 calc R . .
H11C H 0.5230 0.1106 0.1789 0.155 Uiso 1 1 calc R . .
C12 C 0.4734(3) 0.0638(2) 0.3220(3) 0.0676(11) Uani 1 1 d . . .
H12A H 0.4476 0.0617 0.3708 0.101 Uiso 1 1 calc R . .
H12B H 0.5141 0.0491 0.3302 0.101 Uiso 1 1 calc R . .
H12C H 0.4337 0.0267 0.2859 0.101 Uiso 1 1 calc R . .
C13 C 0.5753(3) 0.2063(3) 0.3473(3) 0.0747(13) Uani 1 1 d . . .
H13A H 0.5509 0.1986 0.3979 0.112 Uiso 1 1 calc R . .
H13B H 0.5956 0.2613 0.3308 0.112 Uiso 1 1 calc R . .
H13C H 0.6191 0.1952 0.3498 0.112 Uiso 1 1 calc R . .
C14 C 0.3469(3) 0.2075(3) 0.0930(2) 0.0683(12) Uani 1 1 d DU . .
C15A C 0.2756(9) 0.2227(11) 0.0842(9) 0.113(5) Uani 0.433(9) 1 d PDU A 1
H15A H 0.2279 0.1784 0.1067 0.170 Uiso 0.433(9) 1 calc PR A 1
H15B H 0.2663 0.2273 0.0298 0.170 Uiso 0.433(9) 1 calc PR A 1
H15C H 0.2879 0.2720 0.1105 0.170 Uiso 0.433(9) 1 calc PR A 1
C16A C 0.3238(10) 0.1313(8) 0.0471(8) 0.101(4) Uani 0.433(9) 1 d PDU A 1
H16A H 0.3659 0.1179 0.0516 0.151 Uiso 0.433(9) 1 calc PR A 1
H16B H 0.3168 0.1400 -0.0069 0.151 Uiso 0.433(9) 1 calc PR A 1
H16C H 0.2742 0.0876 0.0672 0.151 Uiso 0.433(9) 1 calc PR A 1
C17A C 0.4200(8) 0.2838(8) 0.0594(9) 0.108(5) Uani 0.433(9) 1 d PDU A 1
H17A H 0.4441 0.3240 0.0995 0.162 Uiso 0.433(9) 1 calc PR A 1
H17B H 0.4024 0.3046 0.0174 0.162 Uiso 0.433(9) 1 calc PR A 1
H17C H 0.4591 0.2703 0.0402 0.162 Uiso 0.433(9) 1 calc PR A 1
C15B C 0.2553(6) 0.1541(7) 0.0787(7) 0.101(4) Uani 0.567(9) 1 d PDU A 2
H15D H 0.2386 0.0990 0.0919 0.151 Uiso 0.567(9) 1 calc PR A 2
H15E H 0.2437 0.1572 0.0247 0.151 Uiso 0.567(9) 1 calc PR A 2
H15F H 0.2266 0.1728 0.1105 0.151 Uiso 0.567(9) 1 calc PR A 2
C16B C 0.3872(7) 0.1773(7) 0.0352(7) 0.102(4) Uani 0.567(9) 1 d PDU A 2
H16D H 0.4449 0.2120 0.0374 0.153 Uiso 0.567(9) 1 calc PR A 2
H16E H 0.3684 0.1779 -0.0166 0.153 Uiso 0.567(9) 1 calc PR A 2
H16F H 0.3736 0.1231 0.0487 0.153 Uiso 0.567(9) 1 calc PR A 2
C17B C 0.3695(7) 0.2948(5) 0.0790(6) 0.098(3) Uani 0.567(9) 1 d PDU A 2
H17D H 0.3436 0.3109 0.1173 0.148 Uiso 0.567(9) 1 calc PR A 2
H17E H 0.3521 0.2999 0.0278 0.148 Uiso 0.567(9) 1 calc PR A 2
H17F H 0.4272 0.3289 0.0829 0.148 Uiso 0.567(9) 1 calc PR A 2
C18 C 0.5462(2) 0.3383(2) 0.5707(3) 0.0588(10) Uani 1 1 d . . .
H18A H 0.5877 0.3943 0.5628 0.071 Uiso 1 1 calc R . .
H18B H 0.5726 0.3060 0.5718 0.071 Uiso 1 1 calc R . .
C19 C 0.5059(2) 0.3308(2) 0.6485(2) 0.0497(8) Uani 1 1 d . . .
C20 C 0.5531(2) 0.3844(2) 0.7065(3) 0.0605(10) Uani 1 1 d . . .
H20 H 0.6065 0.4229 0.6952 0.073 Uiso 1 1 calc R . .
C21 C 0.5234(2) 0.3823(2) 0.7808(3) 0.0622(11) Uani 1 1 d . B .
C22 C 0.4430(2) 0.3245(2) 0.7953(2) 0.0552(9) Uani 1 1 d . . .
H22 H 0.4222 0.3218 0.8450 0.066 Uiso 1 1 calc R . .
C23 C 0.3920(2) 0.2703(2) 0.73835(19) 0.0434(7) Uani 1 1 d . . .
C24 C 0.42517(19) 0.27424(19) 0.6638(2) 0.0424(7) Uani 1 1 d . . .
C25 C 0.5760(3) 0.4428(3) 0.8453(3) 0.0886(15) Uani 1 1 d DU . .
C26A C 0.5347(10) 0.4484(11) 0.9158(8) 0.119(4) Uani 0.456(8) 1 d PDU B 1
H26A H 0.5717 0.4950 0.9457 0.179 Uiso 0.456(8) 1 calc PR B 1
H26B H 0.5167 0.4004 0.9467 0.179 Uiso 0.456(8) 1 calc PR B 1
H26C H 0.4890 0.4535 0.9008 0.179 Uiso 0.456(8) 1 calc PR B 1
C27A C 0.6102(9) 0.5293(7) 0.8044(8) 0.108(4) Uani 0.456(8) 1 d PDU B 1
H27A H 0.6517 0.5703 0.8365 0.163 Uiso 0.456(8) 1 calc PR B 1
H27B H 0.5670 0.5409 0.7978 0.163 Uiso 0.456(8) 1 calc PR B 1
H27C H 0.6324 0.5287 0.7543 0.163 Uiso 0.456(8) 1 calc PR B 1
C28A C 0.6522(8) 0.4385(9) 0.8552(9) 0.111(4) Uani 0.456(8) 1 d PDU B 1
H28A H 0.6788 0.4471 0.8056 0.167 Uiso 0.456(8) 1 calc PR B 1
H28B H 0.6388 0.3862 0.8750 0.167 Uiso 0.456(8) 1 calc PR B 1
H28C H 0.6877 0.4796 0.8912 0.167 Uiso 0.456(8) 1 calc PR B 1
C26B C 0.5318(7) 0.4792(8) 0.8848(8) 0.100(3) Uani 0.544(8) 1 d PDU B 2
H26D H 0.5603 0.5066 0.9314 0.150 Uiso 0.544(8) 1 calc PR B 2
H26E H 0.4781 0.4372 0.8981 0.150 Uiso 0.544(8) 1 calc PR B 2
H26F H 0.5287 0.5172 0.8502 0.150 Uiso 0.544(8) 1 calc PR B 2
C27B C 0.6591(7) 0.5035(8) 0.8227(8) 0.119(4) Uani 0.544(8) 1 d PDU B 2
H27D H 0.6574 0.5371 0.7820 0.179 Uiso 0.544(8) 1 calc PR B 2
H27E H 0.6870 0.4765 0.8044 0.179 Uiso 0.544(8) 1 calc PR B 2
H27F H 0.6871 0.5364 0.8671 0.179 Uiso 0.544(8) 1 calc PR B 2
C28B C 0.5799(8) 0.3923(7) 0.9182(7) 0.117(4) Uani 0.544(8) 1 d PDU B 2
H28D H 0.6187 0.3755 0.9078 0.175 Uiso 0.544(8) 1 calc PR B 2
H28E H 0.5275 0.3455 0.9263 0.175 Uiso 0.544(8) 1 calc PR B 2
H28F H 0.5956 0.4256 0.9641 0.175 Uiso 0.544(8) 1 calc PR B 2
C29 C 0.3023(2) 0.2085(2) 0.7561(2) 0.0476(8) Uani 1 1 d . . .
C30 C 0.2475(2) 0.2247(3) 0.7031(3) 0.0722(12) Uani 1 1 d . . .
H30A H 0.2559 0.2154 0.6498 0.108 Uiso 1 1 calc R . .
H30B H 0.2601 0.2798 0.7093 0.108 Uiso 1 1 calc R . .
H30C H 0.1919 0.1889 0.7170 0.108 Uiso 1 1 calc R . .
C31 C 0.2796(3) 0.2151(4) 0.8398(3) 0.104(2) Uani 1 1 d . . .
H31A H 0.2229 0.1781 0.8476 0.156 Uiso 1 1 calc R . .
H31B H 0.2911 0.2694 0.8496 0.156 Uiso 1 1 calc R . .
H31C H 0.3105 0.2019 0.8750 0.156 Uiso 1 1 calc R . .
C32 C 0.2849(3) 0.1225(3) 0.7432(3) 0.0749(13) Uani 1 1 d . . .
H32A H 0.3171 0.1111 0.7785 0.112 Uiso 1 1 calc R . .
H32B H 0.2980 0.1166 0.6904 0.112 Uiso 1 1 calc R . .
H32C H 0.2285 0.0852 0.7527 0.112 Uiso 1 1 calc R . .

loop_
_atom_site_aniso_label
_atom_site_aniso_U_11
_atom_site_aniso_U_22
_atom_site_aniso_U_33
_atom_site_aniso_U_23
_atom_site_aniso_U_13
_atom_site_aniso_U_12
Mo1 0.0471(2) 0.03818(18) 0.03962(19) 0.00259(11) 0.00183(11) 0.02292(14)
O1 0.0558(15) 0.0430(13) 0.0566(15) -0.0004(11) -0.0053(12) 0.0199(12)
N1 0.0532(18) 0.0435(16) 0.0586(18) 0.0097(14) 0.0237(14) 0.0244(14)
C1 0.078(3) 0.0416(19) 0.064(2) 0.0103(17) 0.026(2) 0.033(2)
O2 0.0584(15) 0.0566(15) 0.0519(15) 0.0048(11) -0.0035(12) 0.0328(13)
N2 0.0605(18) 0.0561(18) 0.0488(17) 0.0096(14) 0.0140(14) 0.0396(16)
C2 0.081(3) 0.054(2) 0.060(2) 0.0159(18) 0.020(2) 0.047(2)
O3 0.0690(16) 0.0738(18) 0.0401(13) 0.0013(11) 0.0005(11) 0.0544(15)
C3 0.058(2) 0.079(3) 0.057(2) 0.008(2) 0.0012(18) 0.047(2)
O4 0.0429(13) 0.0435(13) 0.0438(13) -0.0029(10) 0.0061(10) 0.0122(11)
C4 0.055(2) 0.054(2) 0.048(2) 0.0038(15) 0.0021(15) 0.0354(18)
C5 0.065(2) 0.061(2) 0.054(2) 0.0013(17) -0.0094(18) 0.042(2)
C6 0.070(2) 0.059(2) 0.0422(19) 0.0032(16) -0.0041(17) 0.038(2)
C7 0.065(2) 0.058(2) 0.045(2) -0.0008(16) 0.0046(17) 0.0352(19)
C8 0.0460(18) 0.0397(17) 0.0454(18) -0.0005(14) 0.0013(14) 0.0219(15)
C9 0.0505(19) 0.0419(18) 0.0394(18) 0.0019(13) -0.0024(14) 0.0257(15)
C10 0.051(2) 0.051(2) 0.052(2) -0.0032(16) 0.0001(16) 0.0315(17)
C11 0.119(5) 0.170(6) 0.077(3) 0.019(3) 0.030(3) 0.114(5)
C12 0.060(2) 0.045(2) 0.100(3) -0.004(2) -0.012(2) 0.0279(19)
C13 0.054(2) 0.053(2) 0.117(4) -0.016(2) -0.023(2) 0.027(2)
C14 0.101(3) 0.075(3) 0.043(2) 0.0048(19) -0.010(2) 0.055(3)
C15A 0.113(5) 0.114(5) 0.113(5) 0.0007(10) -0.0008(10) 0.057(3)
C16A 0.101(5) 0.100(5) 0.100(5) 0.0004(10) -0.0010(10) 0.050(2)
C17A 0.108(5) 0.108(5) 0.107(5) 0.0013(10) -0.0007(10) 0.053(3)
C15B 0.101(4) 0.101(4) 0.100(4) 0.0013(10) -0.0018(10) 0.050(2)
C16B 0.103(4) 0.103(4) 0.102(4) 0.0003(10) -0.0007(10) 0.052(2)
C17B 0.100(4) 0.098(3) 0.098(4) 0.0016(10) -0.0013(10) 0.0493(19)
C18 0.0408(19) 0.045(2) 0.081(3) -0.0008(19) 0.0134(18) 0.0145(16)
C19 0.0396(18) 0.0403(18) 0.066(2) -0.0011(16) 0.0031(16) 0.0177(15)
C20 0.0402(19) 0.047(2) 0.087(3) -0.010(2) -0.0051(19) 0.0167(17)
C21 0.054(2) 0.053(2) 0.080(3) -0.019(2) -0.021(2) 0.0269(19)
C22 0.058(2) 0.059(2) 0.051(2) -0.0079(17) -0.0074(17) 0.0312(19)
C23 0.0445(18) 0.0433(18) 0.0438(18) 0.0010(14) -0.0022(14) 0.0232(15)
C24 0.0409(17) 0.0372(17) 0.0478(19) -0.0018(14) -0.0024(14) 0.0187(14)
C25 0.066(3) 0.080(3) 0.118(4) -0.038(3) -0.037(3) 0.035(2)
C26A 0.119(4) 0.119(4) 0.119(4) -0.0006(10) -0.0002(10) 0.059(2)
C27A 0.108(4) 0.108(4) 0.109(4) -0.0012(10) -0.0007(10) 0.054(2)
C28A 0.111(4) 0.112(4) 0.112(4) -0.0005(10) -0.0020(10) 0.056(2)
C26B 0.101(3) 0.099(3) 0.100(3) -0.0015(10) -0.0008(10) 0.0498(18)
C27B 0.119(4) 0.119(4) 0.118(4) -0.0009(10) 0.0000(10) 0.058(2)
C28B 0.117(4) 0.117(4) 0.116(4) 0.0001(10) -0.0021(10) 0.058(2)
C29 0.0479(19) 0.0475(19) 0.0441(19) 0.0034(15) 0.0059(15) 0.0214(16)
C30 0.047(2) 0.071(3) 0.097(3) 0.014(2) 0.003(2) 0.029(2)
C31 0.085(4) 0.124(5) 0.059(3) -0.003(3) 0.027(3) 0.019(3)
C32 0.064(3) 0.051(2) 0.103(4) 0.022(2) 0.022(2) 0.024(2)

loop_
_atom_type_symbol
_atom_type_description
_atom_type_scat_dispersion_real
_atom_type_scat_dispersion_imag
_atom_type_scat_source
C C 0.0033 0.0016 'International Tables Vol C Tables 4.2.6.8 and 6.1.1.4'
H H 0.0000 0.0000 'International Tables Vol C Tables 4.2.6.8 and 6.1.1.4'
N N 0.0061 0.0033 'International Tables Vol C Tables 4.2.6.8 and 6.1.1.4'
O O 0.0106 0.0060 'International Tables Vol C Tables 4.2.6.8 and 6.1.1.4'
Mo Mo -1.6832 0.6857 'International Tables Vol C Tables 4.2.6.8 and 6.1.1.4'

loop_
_geom_angle_atom_site_label_1
_geom_angle_atom_site_label_2
_geom_angle_atom_site_label_3
_geom_angle
O2 Mo1 O1 108.23(12)
O2 Mo1 O4 97.42(11)
O1 Mo1 O4 96.42(11)
O2 Mo1 O3 93.78(11)
O1 Mo1 O3 99.67(12)
O4 Mo1 O3 156.43(10)
O2 Mo1 N1 90.69(12)
O1 Mo1 N1 160.52(11)
O4 Mo1 N1 75.99(10)
O3 Mo1 N1 83.23(11)
O2 Mo1 N2 161.92(11)
O1 Mo1 N2 89.33(11)
O4 Mo1 N2 84.47(10)
O3 Mo1 N2 78.64(10)
N1 Mo1 N2 72.25(11)
C18 N1 C1 112.9(3)
C18 N1 Mo1 111.7(2)
C1 N1 Mo1 111.3(2)
C18 N1 H1 102.5
C1 N1 H1 111.8
Mo1 N1 H1 106.2
N1 C1 C2 109.4(3)
N1 C1 H1A 109.8
C2 C1 H1A 109.8
N1 C1 H1B 109.8
C2 C1 H1B 109.8
H1A C1 H1B 108.2
C2 N2 C3 111.7(3)
C2 N2 Mo1 114.2(2)
C3 N2 Mo1 110.7(2)
C2 N2 H2 111.4
C3 N2 H2 99.0
Mo1 N2 H2 108.7
N2 C2 C1 108.6(3)
N2 C2 H2A 110.0
C1 C2 H2A 110.0
N2 C2 H2B 110.0
C1 C2 H2B 110.0
H2A C2 H2B 108.3
C9 O3 Mo1 142.1(2)
N2 C3 C4 112.2(3)
N2 C3 H3A 109.2
C4 C3 H3A 109.2
N2 C3 H3B 109.2
C4 C3 H3B 109.2
H3A C3 H3B 107.9
C24 O4 Mo1 134.8(2)
C9 C4 C5 119.4(3)
C9 C4 C3 121.5(3)
C5 C4 C3 119.0(3)
C6 C5 C4 121.3(3)
C6 C5 H5 119.4
C4 C5 H5 119.4
C7 C6 C5 117.1(3)
C7 C6 C14 121.8(3)
C5 C6 C14 121.1(3)
C8 C7 C6 124.1(3)
C8 C7 H7 117.9
C6 C7 H7 117.9
C7 C8 C9 117.1(3)
C7 C8 C10 121.6(3)
C9 C8 C10 121.1(3)
O3 C9 C4 121.0(3)
O3 C9 C8 118.0(3)
C4 C9 C8 121.0(3)
C12 C10 C13 108.2(3)
C12 C10 C11 108.3(4)
C13 C10 C11 106.5(4)
C12 C10 C8 109.9(3)
C13 C10 C8 112.6(3)
C11 C10 C8 111.1(3)
C10 C11 H11A 109.5
C10 C11 H11B 109.5
H11A C11 H11B 109.5
C10 C11 H11C 109.5
H11A C11 H11C 109.5
H11B C11 H11C 109.5
C10 C12 H12A 109.5
C10 C12 H12B 109.5
H12A C12 H12B 109.5
C10 C12 H12C 109.5
H12A C12 H12C 109.5
H12B C12 H12C 109.5
C10 C13 H13A 109.5
C10 C13 H13B 109.5
H13A C13 H13B 109.5
C10 C13 H13C 109.5
H13A C13 H13C 109.5
H13B C13 H13C 109.5
C16A C14 C17B 139.4(7)
C16A C14 C16B 42.4(6)
C17B C14 C16B 112.9(7)
C16A C14 C6 109.8(6)
C17B C14 C6 110.0(5)
C16B C14 C6 111.8(6)
C16A C14 C15A 105.8(9)
C17B C14 C15A 64.4(8)
C16B C14 C15A 131.8(8)
C6 C14 C15A 113.7(7)
C16A C14 C17A 113.9(9)
C17B C14 C17A 43.6(6)
C16B C14 C17A 74.1(7)
C6 C14 C17A 109.0(7)
C15A C14 C17A 104.7(9)
C16A C14 C15B 65.9(7)
C17B C14 C15B 107.9(6)
C16B C14 C15B 105.3(7)
C6 C14 C15B 108.6(5)
C15A C14 C15B 44.7(6)
C17A C14 C15B 139.3(8)
C14 C15A H15A 109.5
C14 C15A H15B 109.5
C14 C15A H15C 109.5
C14 C16A H16A 109.5
C14 C16A H16B 109.5
C14 C16A H16C 109.5
C14 C17A H17A 109.5
C14 C17A H17B 109.5
C14 C17A H17C 109.5
C14 C15B H15D 109.5
C14 C15B H15E 109.5
H15D C15B H15E 109.5
C14 C15B H15F 109.5
H15D C15B H15F 109.5
H15E C15B H15F 109.5
C14 C16B H16D 109.5
C14 C16B H16E 109.5
H16D C16B H16E 109.5
C14 C16B H16F 109.5
H16D C16B H16F 109.5
H16E C16B H16F 109.5
C14 C17B H17D 109.5
C14 C17B H17E 109.5
H17D C17B H17E 109.5
C14 C17B H17F 109.5
H17D C17B H17F 109.5
H17E C17B H17F 109.5
N1 C18 C19 113.4(3)
N1 C18 H18A 108.9
C19 C18 H18A 108.9
N1 C18 H18B 108.9
C19 C18 H18B 108.9
H18A C18 H18B 107.7
C20 C19 C24 119.6(4)
C20 C19 C18 116.8(3)
C24 C19 C18 123.5(3)
C21 C20 C19 122.2(4)
C21 C20 H20 118.9
C19 C20 H20 118.9
C20 C21 C22 117.3(3)
C20 C21 C25 122.1(4)
C22 C21 C25 120.6(4)
C21 C22 C23 123.0(4)
C21 C22 H22 118.5
C23 C22 H22 118.5
C22 C23 C24 117.6(3)
C22 C23 C29 121.4(3)
C24 C23 C29 121.0(3)
O4 C24 C19 122.1(3)
O4 C24 C23 117.6(3)
C19 C24 C23 120.3(3)
C27B C25 C26A 124.2(9)
C27B C25 C26B 112.9(8)
C26A C25 C26B 31.8(7)
C27B C25 C28A 51.9(7)
C26A C25 C28A 118.5(10)
C26B C25 C28A 139.3(8)
C27B C25 C21 116.0(7)
C26A C25 C21 117.9(8)
C26B C25 C21 111.3(6)
C28A C25 C21 108.8(7)
C27B C25 C28B 108.8(8)
C26A C25 C28B 65.9(9)
C26B C25 C28B 97.7(8)
C28A C25 C28B 62.8(7)
C21 C25 C28B 108.4(6)
C27B C25 C27A 49.5(7)
C26A C25 C27A 104.0(10)
C26B C25 C27A 75.8(8)
C28A C25 C27A 101.4(8)
C21 C25 C27A 103.5(6)
C28B C25 C27A 147.6(8)
C25 C26A H26A 109.5
C25 C26A H26B 109.5
C25 C26A H26C 109.5
C25 C27A H27A 109.5
C25 C27A H27B 109.5
C25 C27A H27C 109.5
C25 C28A H28A 109.5
C25 C28A H28B 109.5
C25 C28A H28C 109.5
C25 C26B H26D 109.5
C25 C26B H26E 109.5
H26D C26B H26E 109.5
C25 C26B H26F 109.5
H26D C26B H26F 109.5
H26E C26B H26F 109.5
C25 C27B H27D 109.5
C25 C27B H27E 109.5
H27D C27B H27E 109.5
C25 C27B H27F 109.5
H27D C27B H27F 109.5
H27E C27B H27F 109.5
C25 C28B H28D 109.5
C25 C28B H28E 109.5
H28D C28B H28E 109.5
C25 C28B H28F 109.5
H28D C28B H28F 109.5
H28E C28B H28F 109.5
C32 C29 C31 108.0(4)
C32 C29 C30 109.3(3)
C31 C29 C30 106.9(4)
C32 C29 C23 110.8(3)
C31 C29 C23 112.0(3)
C30 C29 C23 109.7(3)
C29 C30 H30A 109.5
C29 C30 H30B 109.5
H30A C30 H30B 109.5
C29 C30 H30C 109.5
H30A C30 H30C 109.5
H30B C30 H30C 109.5
C29 C31 H31A 109.5
C29 C31 H31B 109.5
H31A C31 H31B 109.5
C29 C31 H31C 109.5
H31A C31 H31C 109.5
H31B C31 H31C 109.5
C29 C32 H32A 109.5
C29 C32 H32B 109.5
H32A C32 H32B 109.5
C29 C32 H32C 109.5
H32A C32 H32C 109.5
H32B C32 H32C 109.5

loop_
_geom_bond_atom_site_label_1
_geom_bond_atom_site_label_2
_geom_bond_distance
Mo1 O2 1.707(2)
Mo1 O1 1.710(2)
Mo1 O4 1.936(2)
Mo1 O3 1.939(2)
Mo1 N1 2.351(3)
Mo1 N2 2.356(3)
N1 C18 1.471(5)
N1 C1 1.475(5)
N1 H1 0.9497
C1 C2 1.501(6)
C1 H1A 0.9700
C1 H1B 0.9700
N2 C2 1.484(5)
N2 C3 1.497(5)
N2 H2 0.9480
C2 H2A 0.9700
C2 H2B 0.9700
O3 C9 1.362(4)
C3 C4 1.510(5)
C3 H3A 0.9700
C3 H3B 0.9700
O4 C24 1.356(4)
C4 C9 1.390(5)
C4 C5 1.397(5)
C5 C6 1.394(5)
C5 H5 0.9300
C6 C7 1.395(6)
C6 C14 1.530(5)
C7 C8 1.375(5)
C7 H7 0.9300
C8 C9 1.411(5)
C8 C10 1.542(5)
C10 C12 1.520(5)
C10 C13 1.519(5)
C10 C11 1.546(6)
C11 H11A 0.9600
C11 H11B 0.9600
C11 H11C 0.9600
C12 H12A 0.9600
C12 H12B 0.9600
C12 H12C 0.9600
C13 H13A 0.9600
C13 H13B 0.9600
C13 H13C 0.9600
C14 C16A 1.511(11)
C14 C17B 1.516(9)
C14 C16B 1.531(9)
C14 C15A 1.534(11)
C14 C17A 1.537(11)
C14 C15B 1.539(10)
C15A H15A 0.9600
C15A H15B 0.9600
C15A H15C 0.9600
C16A H16A 0.9600
C16A H16B 0.9600
C16A H16C 0.9600
C17A H17A 0.9600
C17A H17B 0.9600
C17A H17C 0.9600
C15B H15D 0.9600
C15B H15E 0.9600
C15B H15F 0.9600
C16B H16D 0.9600
C16B H16E 0.9600
C16B H16F 0.9600
C17B H17D 0.9600
C17B H17E 0.9600
C17B H17F 0.9600
C18 C19 1.508(5)
C18 H18A 0.9700
C18 H18B 0.9700
C19 C20 1.387(5)
C19 C24 1.394(5)
C20 C21 1.386(6)
C20 H20 0.9300
C21 C22 1.392(6)
C21 C25 1.550(6)
C22 C23 1.400(5)
C22 H22 0.9300
C23 C24 1.411(5)
C23 C29 1.546(5)
C25 C27B 1.472(11)
C25 C26A 1.473(12)
C25 C26B 1.493(10)
C25 C28A 1.507(11)
C25 C28B 1.601(10)
C25 C27A 1.601(11)
C26A H26A 0.9600
C26A H26B 0.9600
C26A H26C 0.9600
C27A H27A 0.9600
C27A H27B 0.9600
C27A H27C 0.9600
C28A H28A 0.9600
C28A H28B 0.9600
C28A H28C 0.9600
C26B H26D 0.9600
C26B H26E 0.9600
C26B H26F 0.9600
C27B H27D 0.9600
C27B H27E 0.9600
C27B H27F 0.9600
C28B H28D 0.9600
C28B H28E 0.9600
C28B H28F 0.9600
C29 C32 1.518(6)
C29 C31 1.521(6)
C29 C30 1.528(5)
C30 H30A 0.9600
C30 H30B 0.9600
C30 H30C 0.9600
C31 H31A 0.9600
C31 H31B 0.9600
C31 H31C 0.9600
C32 H32A 0.9600
C32 H32B 0.9600
C32 H32C 0.9600

loop_
_geom_hbond_atom_site_label_D
_geom_hbond_atom_site_label_H
_geom_hbond_atom_site_label_A
_geom_hbond_distance_DH
_geom_hbond_distance_HA
_geom_hbond_distance_DA
_geom_hbond_angle_DHA
_geom_hbond_site_symmetry_A
N2 H2 O1 0.95 2.31 3.067(4) 137.0 6_556

loop_
_geom_torsion_atom_site_label_1
_geom_torsion_atom_site_label_2
_geom_torsion_atom_site_label_3
_geom_torsion_atom_site_label_4
_geom_torsion
O2 Mo1 N1 C18 -37.6(2)
O1 Mo1 N1 C18 128.8(4)
O4 Mo1 N1 C18 59.9(2)
O3 Mo1 N1 C18 -131.3(2)
N2 Mo1 N1 C18 148.5(2)
O2 Mo1 N1 C1 -164.7(2)
O1 Mo1 N1 C1 1.7(5)
O4 Mo1 N1 C1 -67.2(2)
O3 Mo1 N1 C1 101.6(2)
N2 Mo1 N1 C1 21.4(2)
C18 N1 C1 C2 -174.3(3)
Mo1 N1 C1 C2 -47.9(3)
O2 Mo1 N2 C2 -12.2(5)
O1 Mo1 N2 C2 -178.7(2)
O4 Mo1 N2 C2 84.7(2)
O3 Mo1 N2 C2 -78.7(2)
N1 Mo1 N2 C2 7.7(2)
O2 Mo1 N2 C3 115.0(4)
O1 Mo1 N2 C3 -51.5(2)
O4 Mo1 N2 C3 -148.1(2)
O3 Mo1 N2 C3 48.5(2)
N1 Mo1 N2 C3 134.9(2)
C3 N2 C2 C1 -161.5(3)
Mo1 N2 C2 C1 -34.9(3)
N1 C1 C2 N2 54.2(4)
O2 Mo1 O3 C9 179.0(4)
O1 Mo1 O3 C9 69.8(4)
O4 Mo1 O3 C9 -62.6(5)
N1 Mo1 O3 C9 -90.7(4)
N2 Mo1 O3 C9 -17.5(4)
C2 N2 C3 C4 59.7(4)
Mo1 N2 C3 C4 -68.9(3)
O2 Mo1 O4 C24 40.7(3)
O1 Mo1 O4 C24 150.1(3)
O3 Mo1 O4 C24 -77.0(4)
N1 Mo1 O4 C24 -48.2(3)
N2 Mo1 O4 C24 -121.2(3)
N2 C3 C4 C9 44.9(5)
N2 C3 C4 C5 -138.4(3)
C9 C4 C5 C6 1.0(6)
C3 C4 C5 C6 -175.7(4)
C4 C5 C6 C7 -0.5(6)
C4 C5 C6 C14 -179.3(4)
C5 C6 C7 C8 -0.1(6)
C14 C6 C7 C8 178.7(4)
C6 C7 C8 C9 0.1(5)
C6 C7 C8 C10 175.8(3)
Mo1 O3 C9 C4 -2.4(6)
Mo1 O3 C9 C8 177.7(3)
C5 C4 C9 O3 179.0(3)
C3 C4 C9 O3 -4.3(5)
C5 C4 C9 C8 -1.0(5)
C3 C4 C9 C8 175.7(3)
C7 C8 C9 O3 -179.6(3)
C10 C8 C9 O3 4.7(5)
C7 C8 C9 C4 0.5(5)
C10 C8 C9 C4 -175.2(3)
C7 C8 C10 C12 -110.7(4)
C9 C8 C10 C12 64.8(4)
C7 C8 C10 C13 128.5(4)
C9 C8 C10 C13 -56.0(5)
C7 C8 C10 C11 9.1(5)
C9 C8 C10 C11 -175.4(4)
C7 C6 C14 C16A 61.0(8)
C5 C6 C14 C16A -120.2(8)
C7 C6 C14 C17B -110.8(6)
C5 C6 C14 C17B 68.0(7)
C7 C6 C14 C16B 15.5(7)
C5 C6 C14 C16B -165.7(6)
C7 C6 C14 C15A 179.2(8)
C5 C6 C14 C15A -2.0(9)
C7 C6 C14 C17A -64.4(8)
C5 C6 C14 C17A 114.4(8)
C7 C6 C14 C15B 131.3(6)
C5 C6 C14 C15B -49.9(7)
C1 N1 C18 C19 64.9(4)
Mo1 N1 C18 C19 -61.3(3)
N1 C18 C19 C20 -151.6(3)
N1 C18 C19 C24 27.8(5)
C24 C19 C20 C21 1.9(6)
C18 C19 C20 C21 -178.6(4)
C19 C20 C21 C22 -0.9(6)
C19 C20 C21 C25 -179.3(4)
C20 C21 C22 C23 -0.8(6)
C25 C21 C22 C23 177.7(4)
C21 C22 C23 C24 1.3(5)
C21 C22 C23 C29 -178.3(3)
Mo1 O4 C24 C19 29.1(5)
Mo1 O4 C24 C23 -153.4(2)
C20 C19 C24 O4 176.1(3)
C18 C19 C24 O4 -3.3(5)
C20 C19 C24 C23 -1.3(5)
C18 C19 C24 C23 179.3(3)
C22 C23 C24 O4 -177.8(3)
C29 C23 C24 O4 1.8(5)
C22 C23 C24 C19 -0.2(5)
C29 C23 C24 C19 179.4(3)
C20 C21 C25 C27B 0.9(9)
C22 C21 C25 C27B -177.5(7)
C20 C21 C25 C26A 166.3(9)
C22 C21 C25 C26A -12.1(11)
C20 C21 C25 C26B 131.9(7)
C22 C21 C25 C26B -46.5(8)
C20 C21 C25 C28A -55.1(8)
C22 C21 C25 C28A 126.5(7)
C20 C21 C25 C28B -121.8(7)
C22 C21 C25 C28B 59.8(7)
C20 C21 C25 C27A 52.1(7)
C22 C21 C25 C27A -126.3(7)
C22 C23 C29 C32 -120.9(4)
C24 C23 C29 C32 59.5(4)
C22 C23 C29 C31 -0.2(5)
C24 C23 C29 C31 -179.8(4)
C22 C23 C29 C30 118.3(4)
C24 C23 C29 C30 -61.3(4)
